data_7221634
loop_
_publ_author_name
'Madabhushi, Sridhar'
'Kurva, Srinivas'
'Sriramoju, Vinodkumar'
'Nanubolu, Jagadeesh babu'
'Cirandur, Suresh Reddy'

_publ_section_title
;
 Efficient synthesis of polyfunctionalized thiophene-2,3-diones and
 thiophen-3(2H)-ones using \b-oxodithioesters
;
_journal_name_full 'RSC Adv.'
_journal_paper_doi 10.1039/C5RA11629E
_journal_year 2015
_chemical_formula_moiety 'C14 H12 O3 S2'
_chemical_formula_sum 'C14 H12 O3 S2'
_chemical_formula_weight 292.36
_chemical_name_systematic
;
4-(4-ethylbenzoyl)-5-(methylthio)thiophen-2,3-dione
;
_space_group_IT_number 2
_symmetry_cell_setting triclinic
_symmetry_space_group_name_Hall '-P 1'
_symmetry_space_group_name_H-M 'P -1'
_atom_sites_solution_hydrogens geom
_atom_sites_solution_primary direct
_atom_sites_solution_secondary difmap
_audit_creation_method SHELXL-97
_audit_update_record
;
2015-05-26 deposited with the CCDC.
2015-07-23 downloaded from the CCDC.
;
_cell_angle_alpha 99.381(5)
_cell_angle_beta 101.216(4)
_cell_angle_gamma 90.696(4)
_cell_formula_units_Z 2
_cell_length_a 5.7321(15)
_cell_length_b 8.788(2)
_cell_length_c 13.769(4)
_cell_measurement_reflns_used 2233
_cell_measurement_temperature 293(2)
_cell_measurement_theta_max 25.69
_cell_measurement_theta_min 2.35
_cell_volume 670.6(3)
_computing_cell_refinement 'Bruker SMART'
_computing_data_collection 'Bruker SMART'
_computing_data_reduction 'Bruker SAINT'
_computing_molecular_graphics 'Bruker SHELXTL'
_computing_publication_material 'Bruker SHELXTL'
_computing_structure_refinement 'SHELXL-97 (Sheldrick, 1997)'
_computing_structure_solution 'SHELXS-97 (Sheldrick, 1990)'
_diffrn_ambient_temperature 293(2)
_diffrn_measured_fraction_theta_full 0.995
_diffrn_measured_fraction_theta_max 0.995
_diffrn_measurement_device_type 'CCD area detector'
_diffrn_measurement_method 'phi and omega scans'
_diffrn_radiation_monochromator graphite
_diffrn_radiation_source 'fine-focus sealed tube'
_diffrn_radiation_type MoK\a
_diffrn_radiation_wavelength 0.71073
_diffrn_reflns_av_R_equivalents 0.0395
_diffrn_reflns_av_sigmaI/netI 0.0462
_diffrn_reflns_limit_h_max 6
_diffrn_reflns_limit_h_min -6
_diffrn_reflns_limit_k_max 10
_diffrn_reflns_limit_k_min -10
_diffrn_reflns_limit_l_max 16
_diffrn_reflns_limit_l_min -16
_diffrn_reflns_number 6310
_diffrn_reflns_theta_full 25.00
_diffrn_reflns_theta_max 25.00
_diffrn_reflns_theta_min 1.53
_exptl_absorpt_coefficient_mu 0.397
_exptl_absorpt_correction_T_max 0.9690
_exptl_absorpt_correction_T_min 0.8324
_exptl_absorpt_correction_type multi-scan
_exptl_absorpt_process_details 'Bruker AXS SADABS program'
_exptl_crystal_density_diffrn 1.448
_exptl_crystal_density_method 'not measured'
_exptl_crystal_description needle
_exptl_crystal_F_000 304
_exptl_crystal_size_max 0.48
_exptl_crystal_size_mid 0.21
_exptl_crystal_size_min 0.08
_refine_diff_density_max 0.541
_refine_diff_density_min -0.375
_refine_diff_density_rms 0.085
_refine_ls_extinction_method none
_refine_ls_goodness_of_fit_ref 1.177
_refine_ls_hydrogen_treatment constr
_refine_ls_matrix_type full
_refine_ls_number_parameters 194
_refine_ls_number_reflns 2349
_refine_ls_number_restraints 45
_refine_ls_restrained_S_all 1.196
_refine_ls_R_factor_all 0.0812
_refine_ls_R_factor_gt 0.0726
_refine_ls_shift/su_max 0.012
_refine_ls_shift/su_mean 0.001
_refine_ls_structure_factor_coef Fsqd
_refine_ls_weighting_details 'calc w=1/[\s^2^(Fo^2^)+(0.0892P)^2^+1.5175P] where P=(Fo^2^+2Fc^2^)/3'
_refine_ls_weighting_scheme calc
_refine_ls_wR_factor_gt 0.2068
_refine_ls_wR_factor_ref 0.2122
_reflns_number_gt 2070
_reflns_number_total 2349
_reflns_threshold_expression >2sigma(I)
_cod_data_source_file c5ra11629e2.cif
_cod_data_source_block ay58m
_cod_depositor_comments
;
The following automatic conversions were performed:

'_symmetry_cell_setting' value 'Triclinic' changed to 'triclinic'
according to
/usr/data/users/saulius/crontab/automatic-downloads/rss-feeds/RSC/lib/dictionaries/cif_core.dic
dictionary named 'cif_core.dic' version 2.4.2 from 2011-04-26.

Automatic conversion script
Id: cif_fix_values 3271 2015-04-21 07:52:19Z andrius 
;
_cod_original_sg_symbol_H-M 'P-1   '
_cod_database_code 7221634

loop_
_symmetry_equiv_pos_as_xyz
'x, y, z'
'-x, -y, -z'

loop_
_atom_site_label
_atom_site_type_symbol
_atom_site_fract_x
_atom_site_fract_y
_atom_site_fract_z
_atom_site_U_iso_or_equiv
_atom_site_adp_type
_atom_site_occupancy
_atom_site_symmetry_multiplicity
_atom_site_calc_flag
_atom_site_refinement_flags
_atom_site_disorder_assembly
_atom_site_disorder_group
C1 C 1.052(3) 0.6455(17) 0.6858(9) 0.106(4) Uani 0.771(18) 1 d PDU A 1
H1A H 0.9903 0.5455 0.6505 0.159 Uiso 0.771(18) 1 calc PR A 1
H1B H 1.0479 0.6526 0.7558 0.159 Uiso 0.771(18) 1 calc PR A 1
H1C H 1.2137 0.6604 0.6784 0.159 Uiso 0.771(18) 1 calc PR A 1
C2 C 0.900(3) 0.7707(18) 0.6423(6) 0.108(4) Uani 0.771(18) 1 d PDU A 1
H2A H 0.7379 0.7568 0.6512 0.130 Uiso 0.771(18) 1 calc PR A 1
H2B H 0.9617 0.8715 0.6788 0.130 Uiso 0.771(18) 1 calc PR A 1
C3 C 0.9004(14) 0.7640(10) 0.5326(4) 0.082(2) Uani 1 1 d D . .
C4 C 1.0927(13) 0.8162(10) 0.4986(5) 0.082(2) Uani 1 1 d . A .
H4 H 1.2321 0.8509 0.5444 0.099 Uiso 1 1 calc R . .
C5 C 1.0822(11) 0.8178(8) 0.3986(4) 0.0616(17) Uani 1 1 d . . .
H5 H 1.2159 0.8496 0.3770 0.074 Uiso 1 1 calc R A .
C6 C 0.8729(10) 0.7722(7) 0.3291(4) 0.0473(13) Uani 1 1 d . A .
C7 C 0.6766(11) 0.7221(8) 0.3618(5) 0.0572(15) Uani 1 1 d . . .
H7 H 0.5348 0.6929 0.3162 0.069 Uiso 1 1 calc R A .
C8 C 0.6918(13) 0.7156(9) 0.4626(5) 0.071(2) Uani 1 1 d . A .
H8 H 0.5612 0.6785 0.4839 0.086 Uiso 1 1 calc R . .
C9 C 0.8692(9) 0.7647(6) 0.2197(4) 0.0419(12) Uani 1 1 d . . .
C10 C 0.6558(8) 0.8093(6) 0.1544(4) 0.0369(11) Uani 1 1 d . A .
C11 C 0.5980(8) 0.7570(5) 0.0546(4) 0.0357(11) Uani 1 1 d . . .
C12 C 0.2906(9) 0.9427(6) 0.1001(4) 0.0418(12) Uani 1 1 d . . .
C13 C 0.4936(9) 0.9235(6) 0.1881(4) 0.0405(12) Uani 1 1 d . A .
C14 C 0.5968(11) 0.5926(7) -0.1365(4) 0.0545(15) Uani 1 1 d . . .
H14A H 0.4367 0.5599 -0.1359 0.082 Uiso 1 1 calc R A .
H14B H 0.6689 0.5125 -0.1752 0.082 Uiso 1 1 calc R . .
H14C H 0.5946 0.6845 -0.1659 0.082 Uiso 1 1 calc R . .
C1D C 0.882(9) 0.605(4) 0.646(3) 0.109(4) Uani 0.229(18) 1 d PDU A 2
H1D H 0.7115 0.5945 0.6259 0.163 Uiso 0.229(18) 1 calc PR A 2
H1E H 0.9295 0.5810 0.7121 0.163 Uiso 0.229(18) 1 calc PR A 2
H1F H 0.9517 0.5344 0.5995 0.163 Uiso 0.229(18) 1 calc PR A 2
C2D C 0.967(7) 0.772(5) 0.6446(8) 0.106(4) Uani 0.229(18) 1 d PDU A 2
H2C H 0.8791 0.8482 0.6805 0.127 Uiso 0.229(18) 1 calc PR A 2
H2D H 1.1362 0.7905 0.6701 0.127 Uiso 0.229(18) 1 calc PR A 2
O1 O 1.0404(7) 0.7181(5) 0.1848(3) 0.0546(10) Uani 1 1 d . A .
O2 O 0.5019(7) 1.0029(5) 0.2689(3) 0.0607(12) Uani 1 1 d . . .
O3 O 0.1333(7) 1.0306(5) 0.1053(3) 0.0557(11) Uani 1 1 d . A .
S1 S 0.3321(2) 0.81915(15) -0.01252(9) 0.0392(4) Uani 1 1 d . A .
S2 S 0.7659(2) 0.63192(16) -0.00978(10) 0.0437(4) Uani 1 1 d . A .

loop_
_atom_site_aniso_label
_atom_site_aniso_U_11
_atom_site_aniso_U_22
_atom_site_aniso_U_33
_atom_site_aniso_U_23
_atom_site_aniso_U_13
_atom_site_aniso_U_12
C1 0.112(8) 0.159(8) 0.063(5) 0.055(5) 0.025(5) 0.060(7)
C2 0.112(8) 0.164(8) 0.061(5) 0.043(5) 0.026(5) 0.069(6)
C3 0.083(5) 0.126(7) 0.044(4) 0.017(4) 0.019(4) 0.065(5)
C4 0.064(4) 0.121(7) 0.047(4) -0.008(4) -0.006(3) 0.040(4)
C5 0.048(3) 0.086(5) 0.044(3) -0.002(3) 0.003(3) 0.020(3)
C6 0.045(3) 0.056(3) 0.040(3) 0.006(2) 0.006(2) 0.020(2)
C7 0.052(3) 0.072(4) 0.048(3) 0.013(3) 0.010(3) 0.019(3)
C8 0.070(4) 0.100(5) 0.056(4) 0.027(4) 0.029(3) 0.041(4)
C9 0.041(3) 0.045(3) 0.041(3) 0.008(2) 0.012(2) 0.010(2)
C10 0.034(2) 0.041(3) 0.034(3) 0.004(2) 0.007(2) 0.006(2)
C11 0.035(2) 0.034(2) 0.040(3) 0.009(2) 0.011(2) 0.001(2)
C12 0.041(3) 0.044(3) 0.042(3) 0.007(2) 0.011(2) 0.007(2)
C13 0.040(3) 0.042(3) 0.040(3) 0.004(2) 0.012(2) 0.010(2)
C14 0.070(4) 0.055(3) 0.041(3) 0.002(3) 0.020(3) 0.011(3)
C1D 0.113(9) 0.165(9) 0.064(7) 0.045(7) 0.030(7) 0.063(9)
C2D 0.110(9) 0.162(8) 0.061(6) 0.045(6) 0.027(6) 0.068(7)
O1 0.043(2) 0.077(3) 0.048(2) 0.015(2) 0.0157(18) 0.0226(19)
O2 0.063(3) 0.070(3) 0.040(2) -0.014(2) 0.0068(19) 0.027(2)
O3 0.052(2) 0.060(2) 0.055(2) 0.0093(19) 0.0125(19) 0.028(2)
S1 0.0345(7) 0.0461(8) 0.0362(7) 0.0057(5) 0.0055(5) 0.0067(5)
S2 0.0416(7) 0.0483(8) 0.0433(8) 0.0040(6) 0.0158(6) 0.0102(6)

loop_
_atom_type_symbol
_atom_type_description
_atom_type_scat_dispersion_real
_atom_type_scat_dispersion_imag
_atom_type_scat_source
C C 0.0033 0.0016 'International Tables Vol C Tables 4.2.6.8 and 6.1.1.4'
H H 0.0000 0.0000 'International Tables Vol C Tables 4.2.6.8 and 6.1.1.4'
O O 0.0106 0.0060 'International Tables Vol C Tables 4.2.6.8 and 6.1.1.4'
S S 0.1246 0.1234 'International Tables Vol C Tables 4.2.6.8 and 6.1.1.4'

loop_
_geom_angle_atom_site_label_1
_geom_angle_atom_site_label_2
_geom_angle_atom_site_label_3
_geom_angle
C3 C2 C1 111.5(8)
C3 C2 H2A 109.3
C1 C2 H2A 109.3
C3 C2 H2B 109.3
C1 C2 H2B 109.3
H2A C2 H2B 108.0
C4 C3 C8 118.3(6)
C4 C3 C2D 109.2(15)
C8 C3 C2D 132.5(16)
C4 C3 C2 122.6(10)
C8 C3 C2 118.9(9)
C2D C3 C2 14.4(19)
C3 C4 C5 121.2(7)
C3 C4 H4 119.4
C5 C4 H4 119.4
C4 C5 C6 120.5(7)
C4 C5 H5 119.8
C6 C5 H5 119.8
C7 C6 C5 119.2(6)
C7 C6 C9 120.8(5)
C5 C6 C9 119.7(5)
C6 C7 C8 119.8(6)
C6 C7 H7 120.1
C8 C7 H7 120.1
C7 C8 C3 120.9(7)
C7 C8 H8 119.5
C3 C8 H8 119.5
O1 C9 C10 120.5(5)
O1 C9 C6 120.0(5)
C10 C9 C6 119.4(4)
C11 C10 C13 112.4(4)
C11 C10 C9 123.4(5)
C13 C10 C9 124.1(4)
C10 C11 S2 123.8(4)
C10 C11 S1 117.6(4)
S2 C11 S1 118.6(3)
O3 C12 C13 125.0(5)
O3 C12 S1 125.2(4)
C13 C12 S1 109.7(3)
O2 C13 C10 130.5(5)
O2 C13 C12 119.2(5)
C10 C13 C12 110.3(4)
S2 C14 H14A 109.5
S2 C14 H14B 109.5
H14A C14 H14B 109.5
S2 C14 H14C 109.5
H14A C14 H14C 109.5
H14B C14 H14C 109.5
C2D C1D H1D 109.5
C2D C1D H1E 109.5
H1D C1D H1E 109.5
C2D C1D H1F 109.5
H1D C1D H1F 109.5
H1E C1D H1F 109.5
C3 C2D C1D 96(2)
C3 C2D H2C 112.5
C1D C2D H2C 112.5
C3 C2D H2D 112.5
C1D C2D H2D 112.5
H2C C2D H2D 110.0
C11 S1 C12 89.7(2)
C11 S2 C14 104.6(3)

loop_
_geom_bond_atom_site_label_1
_geom_bond_atom_site_label_2
_geom_bond_distance
C1 C2 1.538(5)
C1 H1A 0.9600
C1 H1B 0.9600
C1 H1C 0.9600
C2 C3 1.503(5)
C2 H2A 0.9700
C2 H2B 0.9700
C3 C4 1.380(12)
C3 C8 1.395(11)
C3 C2D 1.504(5)
C4 C5 1.368(9)
C4 H4 0.9300
C5 C6 1.390(8)
C5 H5 0.9300
C6 C7 1.383(8)
C6 C9 1.492(7)
C7 C8 1.384(8)
C7 H7 0.9300
C8 H8 0.9300
C9 O1 1.221(6)
C9 C10 1.469(7)
C10 C11 1.350(7)
C10 C13 1.457(7)
C11 S2 1.720(5)
C11 S1 1.764(5)
C12 O3 1.199(6)
C12 C13 1.540(7)
C12 S1 1.800(5)
C13 O2 1.205(6)
C14 S2 1.800(6)
C14 H14A 0.9600
C14 H14B 0.9600
C14 H14C 0.9600
C1D C2D 1.547(5)
C1D H1D 0.9600
C1D H1E 0.9600
C1D H1F 0.9600
C2D H2C 0.9700
C2D H2D 0.9700

loop_
_geom_torsion_atom_site_label_1
_geom_torsion_atom_site_label_2
_geom_torsion_atom_site_label_3
_geom_torsion_atom_site_label_4
_geom_torsion
C1 C2 C3 C4 -75.1(18)
C1 C2 C3 C8 110.5(14)
C1 C2 C3 C2D -53(8)
C8 C3 C4 C5 -1.3(12)
C2D C3 C4 C5 179(2)
C2 C3 C4 C5 -175.8(8)
C3 C4 C5 C6 2.5(12)
C4 C5 C6 C7 -1.3(10)
C4 C5 C6 C9 -176.0(6)
C5 C6 C7 C8 -1.0(9)
C9 C6 C7 C8 173.5(6)
C6 C7 C8 C3 2.2(10)
C4 C3 C8 C7 -1.1(11)
C2D C3 C8 C7 179(3)
C2 C3 C8 C7 173.6(8)
C7 C6 C9 O1 -136.1(6)
C5 C6 C9 O1 38.5(8)
C7 C6 C9 C10 42.2(8)
C5 C6 C9 C10 -143.3(5)
O1 C9 C10 C11 22.9(8)
C6 C9 C10 C11 -155.3(5)
O1 C9 C10 C13 -152.0(5)
C6 C9 C10 C13 29.7(8)
C13 C10 C11 S2 175.3(4)
C9 C10 C11 S2 -0.2(7)
C13 C10 C11 S1 -5.8(6)
C9 C10 C11 S1 178.8(4)
C11 C10 C13 O2 -173.0(6)
C9 C10 C13 O2 2.4(9)
C11 C10 C13 C12 4.1(6)
C9 C10 C13 C12 179.6(5)
O3 C12 C13 O2 -1.2(9)
S1 C12 C13 O2 176.5(4)
O3 C12 C13 C10 -178.7(5)
S1 C12 C13 C10 -1.1(5)
C4 C3 C2D C1D -130(3)
C8 C3 C2D C1D 50(5)
C2 C3 C2D C1D 70(7)
C10 C11 S1 C12 4.3(4)
S2 C11 S1 C12 -176.7(3)
O3 C12 S1 C11 176.1(5)
C13 C12 S1 C11 -1.6(4)
C10 C11 S2 C14 176.3(4)
S1 C11 S2 C14 -2.6(4)
